data_7125142
loop_
_publ_author_name
'Akram, Manjur O.'
'Bera, Saibal'
'Patil, Nitin T.'

_publ_section_title
;
 A facile strategy for accessing 3-alkynylchromones through gold-catalyzed
 alkynylation/cyclization of o-hydroxyarylenaminones.
;
_journal_issue 83
_journal_name_full 'Chemical communications (Cambridge, England)'
_journal_page_first 12306
_journal_page_last 12309
_journal_paper_doi 10.1039/c6cc07119h
_journal_volume 52
_journal_year 2016
_chemical_formula_moiety 'C22 H30 O2 Si'
_chemical_formula_sum 'C22 H30 O2 Si'
_chemical_formula_weight 354.55
_space_group_IT_number 14
_space_group_name_Hall '-P 2ybc'
_space_group_name_H-M_alt 'P 1 21/c 1'
_symmetry_cell_setting monoclinic
_symmetry_space_group_name_Hall '-P 2ybc'
_symmetry_space_group_name_H-M 'P 1 21/c 1'
_atom_sites_solution_hydrogens geom
_atom_sites_solution_primary direct
_atom_sites_solution_secondary difmap
_audit_creation_method SHELXL-97
_audit_update_record
;
2016-08-09 deposited with the CCDC.
2016-09-16 downloaded from the CCDC.
;
_cell_angle_alpha 90.00
_cell_angle_beta 94.087(7)
_cell_angle_gamma 90.00
_cell_formula_units_Z 8
_cell_length_a 11.8899(10)
_cell_length_b 39.592(4)
_cell_length_c 9.1681(7)
_cell_measurement_reflns_used 7561
_cell_measurement_temperature 293(2)
_cell_measurement_theta_max 25.00
_cell_measurement_theta_min 3.00
_cell_volume 4304.9(7)
_computing_structure_refinement 'SHELXL-97 (Sheldrick, 2008)'
_diffrn_ambient_temperature 293(2)
_diffrn_measured_fraction_theta_full 0.998
_diffrn_measured_fraction_theta_max 0.998
_diffrn_measurement_device_type 'Supernova (Mo) X-Ray source'
_diffrn_measurement_method '\w scans'
_diffrn_radiation_monochromator graphite
_diffrn_radiation_source 'fine-focus sealed tube'
_diffrn_radiation_type MoK\a
_diffrn_radiation_wavelength 0.71073
_diffrn_reflns_av_R_equivalents 0.1288
_diffrn_reflns_av_sigmaI/netI 0.0933
_diffrn_reflns_limit_h_max 14
_diffrn_reflns_limit_h_min -14
_diffrn_reflns_limit_k_max 47
_diffrn_reflns_limit_k_min -46
_diffrn_reflns_limit_l_max 10
_diffrn_reflns_limit_l_min -10
_diffrn_reflns_number 29308
_diffrn_reflns_theta_full 25.00
_diffrn_reflns_theta_max 25.00
_diffrn_reflns_theta_min 2.95
_exptl_absorpt_coefficient_mu 0.120
_exptl_absorpt_correction_T_max 0.982
_exptl_absorpt_correction_T_min 0.969
_exptl_absorpt_correction_type multi-scan
_exptl_absorpt_process_details Crysalispro
_exptl_crystal_colour colorless
_exptl_crystal_density_diffrn 1.094
_exptl_crystal_density_method 'not measured'
_exptl_crystal_description needle
_exptl_crystal_F_000 1536
_exptl_crystal_size_max 0.26
_exptl_crystal_size_mid 0.22
_exptl_crystal_size_min 0.15
_refine_diff_density_max 0.270
_refine_diff_density_min -0.260
_refine_diff_density_rms 0.058
_refine_ls_extinction_method none
_refine_ls_goodness_of_fit_ref 1.076
_refine_ls_hydrogen_treatment mixed
_refine_ls_matrix_type full
_refine_ls_number_parameters 467
_refine_ls_number_reflns 7561
_refine_ls_number_restraints 0
_refine_ls_restrained_S_all 1.076
_refine_ls_R_factor_all 0.1597
_refine_ls_R_factor_gt 0.1035
_refine_ls_shift/su_max 0.007
_refine_ls_shift/su_mean 0.000
_refine_ls_structure_factor_coef Fsqd
_refine_ls_weighting_details 'calc w=1/[\s^2^(Fo^2^)+(0.1767P)^2^+0.0000P] where P=(Fo^2^+2Fc^2^)/3'
_refine_ls_weighting_scheme calc
_refine_ls_wR_factor_gt 0.2964
_refine_ls_wR_factor_ref 0.3476
_reflns_number_gt 3864
_reflns_number_total 7561
_reflns_threshold_expression >2\s(I)
_cod_data_source_file c6cc07119h2.cif
_cod_data_source_block ov_sn6
_cod_original_cell_volume 4304.9(6)
_cod_original_sg_symbol_H-M 'P 21/c'
_cod_database_code 7125142

loop_
_symmetry_equiv_pos_as_xyz
'x, y, z'
'-x, y+1/2, -z+1/2'
'-x, -y, -z'
'x, -y-1/2, z-1/2'

loop_
_atom_site_label
_atom_site_type_symbol
_atom_site_fract_x
_atom_site_fract_y
_atom_site_fract_z
_atom_site_U_iso_or_equiv
_atom_site_adp_type
_atom_site_occupancy
_atom_site_symmetry_multiplicity
_atom_site_calc_flag
_atom_site_refinement_flags
C1 C 0.4008(9) 0.1748(3) 0.3332(9) 0.235(6) Uani 1 1 d .
H1A H 0.4793 0.1760 0.3154 0.352 Uiso 1 1 calc R
H1B H 0.3579 0.1884 0.2625 0.352 Uiso 1 1 calc R
H1C H 0.3757 0.1518 0.3252 0.352 Uiso 1 1 calc R
C3 C 1.1548(3) -0.00429(9) 0.0728(4) 0.0499(9) Uani 1 1 d .
C4 C 1.0785(3) -0.02502(10) 0.2902(4) 0.0600(10) Uani 1 1 d .
H4 H 1.0376 -0.0216 0.3716 0.072 Uiso 1 1 calc R
C5 C 0.5976(3) 0.00575(10) 0.6715(4) 0.0534(9) Uani 1 1 d .
C6 C 0.6598(3) -0.00200(9) 0.5533(4) 0.0528(9) Uani 1 1 d .
C7 C 1.0687(3) 0.06000(10) 0.1073(4) 0.0601(10) Uani 1 1 d .
C8 C 1.0459(3) 0.03523(10) 0.2176(4) 0.0593(10) Uani 1 1 d .
C9 C 1.0937(3) 0.00200(9) 0.1930(4) 0.0524(9) Uani 1 1 d .
C11 C 0.7049(3) -0.03375(10) 0.5308(4) 0.0575(10) Uani 1 1 d .
C12 C 0.5800(3) 0.06344(11) 0.5792(4) 0.0625(10) Uani 1 1 d .
C13 C 0.5812(3) -0.02023(11) 0.7729(4) 0.0611(10) Uani 1 1 d .
H13 H 0.5408 -0.0157 0.8539 0.073 Uiso 1 1 calc R
C14 C 0.6235(3) -0.05206(11) 0.7545(5) 0.0663(11) Uani 1 1 d .
C15 C 1.2037(3) -0.03510(10) 0.0469(4) 0.0556(9) Uani 1 1 d .
C16 C 0.6857(3) -0.05794(11) 0.6345(5) 0.0682(11) Uani 1 1 d .
H16 H 0.7161 -0.0794 0.6234 0.082 Uiso 1 1 calc R
C17 C 0.5542(3) 0.03955(11) 0.6927(4) 0.0635(11) Uani 1 1 d .
C19 C 1.1283(3) 0.05149(10) -0.0060(4) 0.0668(11) Uani 1 1 d .
H19 H 1.1399 0.0682 -0.0746 0.080 Uiso 1 1 calc R
C20 C 1.1233(3) -0.05624(10) 0.2663(4) 0.0639(10) Uani 1 1 d .
C21 C 0.6386(3) 0.05359(11) 0.4687(4) 0.0677(11) Uani 1 1 d .
H21 H 0.6533 0.0697 0.3988 0.081 Uiso 1 1 calc R
C22 C 1.1864(3) -0.06065(10) 0.1436(4) 0.0637(11) Uani 1 1 d .
H22 H 1.2176 -0.0817 0.1276 0.076 Uiso 1 1 calc R
C23 C 1.0285(3) 0.09384(11) 0.1201(5) 0.0734(12) Uani 1 1 d .
C24 C 0.5443(4) 0.09782(11) 0.5870(5) 0.0735(12) Uani 1 1 d .
C25 C 0.9952(4) 0.12228(12) 0.1314(5) 0.0852(14) Uani 1 1 d .
C26 C 1.2732(4) -0.04005(12) -0.0830(5) 0.0840(14) Uani 1 1 d .
H26A H 1.2241 -0.0425 -0.1700 0.126 Uiso 1 1 calc R
H26B H 1.3187 -0.0600 -0.0686 0.126 Uiso 1 1 calc R
H26C H 1.3211 -0.0208 -0.0929 0.126 Uiso 1 1 calc R
C27 C 0.7725(4) -0.04038(12) 0.4011(5) 0.0800(13) Uani 1 1 d .
H27A H 0.7225 -0.0426 0.3147 0.120 Uiso 1 1 calc R
H27B H 0.8149 -0.0609 0.4167 0.120 Uiso 1 1 calc R
H27C H 0.8233 -0.0219 0.3891 0.120 Uiso 1 1 calc R
C28 C 0.6025(4) -0.08016(13) 0.8609(6) 0.0953(15) Uani 1 1 d .
H28A H 0.5903 -0.0707 0.9548 0.143 Uiso 1 1 calc R
H28B H 0.6667 -0.0949 0.8696 0.143 Uiso 1 1 calc R
H28C H 0.5371 -0.0928 0.8258 0.143 Uiso 1 1 calc R
C29 C 0.5141(4) 0.12673(12) 0.5971(5) 0.0855(14) Uani 1 1 d .
C30 C 1.1051(4) -0.08542(12) 0.3667(5) 0.0899(14) Uani 1 1 d .
H30A H 1.1046 -0.0774 0.4654 0.135 Uiso 1 1 calc R
H30B H 1.1648 -0.1015 0.3601 0.135 Uiso 1 1 calc R
H30C H 1.0341 -0.0960 0.3386 0.135 Uiso 1 1 calc R
C31 C 0.7806(5) 0.16088(14) 0.1303(7) 0.1119(18) Uani 1 1 d .
H31 H 0.7649 0.1533 0.0291 0.134 Uiso 1 1 calc R
C32 C 0.5857(5) 0.19468(13) 0.7021(7) 0.1135(18) Uani 1 1 d .
H32 H 0.6183 0.1825 0.7879 0.136 Uiso 1 1 calc R
C35 C 0.3633(5) 0.16278(14) 0.7817(7) 0.115(2) Uani 1 1 d .
H35 H 0.3239 0.1842 0.7935 0.138 Uiso 1 1 calc R
C37 C 0.6797(6) 0.1974(2) 0.6033(9) 0.166(3) Uani 1 1 d .
H37A H 0.7056 0.1752 0.5803 0.249 Uiso 1 1 calc R
H37B H 0.7407 0.2100 0.6512 0.249 Uiso 1 1 calc R
H37C H 0.6535 0.2087 0.5148 0.249 Uiso 1 1 calc R
C38 C 0.9592(8) 0.1795(2) -0.1383(8) 0.197(4) Uani 1 1 d .
H38A H 0.9939 0.1579 -0.1507 0.296 Uiso 1 1 calc R
H38B H 0.9848 0.1951 -0.2090 0.296 Uiso 1 1 calc R
H38C H 0.8787 0.1772 -0.1520 0.296 Uiso 1 1 calc R
C39 C 0.3859(7) 0.18633(18) 0.4682(8) 0.150(3) Uani 1 1 d .
H39 H 0.3201 0.1718 0.4777 0.180 Uiso 1 1 calc R
C40 C 0.4260(8) 0.1543(2) 0.9290(8) 0.175(3) Uani 1 1 d .
H40A H 0.4793 0.1365 0.9157 0.262 Uiso 1 1 calc R
H40B H 0.3729 0.1470 0.9966 0.262 Uiso 1 1 calc R
H40C H 0.4652 0.1739 0.9670 0.262 Uiso 1 1 calc R
C41 C 1.1214(6) 0.1981(2) 0.0303(11) 0.188(4) Uani 1 1 d .
H41A H 1.1418 0.2083 0.1236 0.281 Uiso 1 1 calc R
H41B H 1.1435 0.2127 -0.0462 0.281 Uiso 1 1 calc R
H41C H 1.1591 0.1768 0.0240 0.281 Uiso 1 1 calc R
C42 C 0.5558(6) 0.22938(15) 0.7606(8) 0.150(3) Uani 1 1 d .
H42A H 0.5211 0.2428 0.6826 0.225 Uiso 1 1 calc R
H42B H 0.6231 0.2404 0.8002 0.225 Uiso 1 1 calc R
H42C H 0.5044 0.2268 0.8360 0.225 Uiso 1 1 calc R
C43 C 0.9907(5) 0.19252(14) 0.0133(7) 0.1169(19) Uani 1 1 d .
H43 H 0.9547 0.2146 0.0223 0.140 Uiso 1 1 calc R
C44 C 0.7214(5) 0.19517(16) 0.1383(8) 0.148(3) Uani 1 1 d .
H44A H 0.7390 0.2051 0.2328 0.222 Uiso 1 1 calc R
H44B H 0.6414 0.1921 0.1231 0.222 Uiso 1 1 calc R
H44C H 0.7469 0.2098 0.0641 0.222 Uiso 1 1 calc R
C45 C 0.2752(6) 0.13619(18) 0.7458(10) 0.162(3) Uani 1 1 d .
H45A H 0.2288 0.1429 0.6608 0.242 Uiso 1 1 calc R
H45B H 0.2292 0.1335 0.8270 0.242 Uiso 1 1 calc R
H45C H 0.3114 0.1151 0.7268 0.242 Uiso 1 1 calc R
C46 C 0.7310(6) 0.13472(19) 0.2209(11) 0.168(3) Uani 1 1 d .
H46A H 0.7682 0.1135 0.2072 0.252 Uiso 1 1 calc R
H46B H 0.6521 0.1325 0.1925 0.252 Uiso 1 1 calc R
H46C H 0.7406 0.1411 0.3220 0.252 Uiso 1 1 calc R
C47 C 0.3189(6) 0.21779(16) 0.4898(8) 0.144(2) Uani 1 1 d .
H47A H 0.2636 0.2134 0.5588 0.216 Uiso 1 1 calc R
H47B H 0.2817 0.2246 0.3981 0.216 Uiso 1 1 calc R
H47C H 0.3684 0.2355 0.5262 0.216 Uiso 1 1 calc R
C49 C 1.0096(9) 0.1582(2) 0.4549(8) 0.201(4) Uani 1 1 d .
H49A H 0.9382 0.1501 0.4829 0.302 Uiso 1 1 calc R
H49B H 1.0477 0.1700 0.5357 0.302 Uiso 1 1 calc R
H49C H 1.0549 0.1395 0.4275 0.302 Uiso 1 1 calc R
C52 C 0.9929(7) 0.17946(17) 0.3409(8) 0.154(3) Uani 1 1 d .
H52 H 1.0720 0.1823 0.3203 0.184 Uiso 1 1 calc R
C57 C 0.9694(7) 0.21554(18) 0.3778(9) 0.172(3) Uani 1 1 d .
H57A H 0.9991 0.2301 0.3061 0.259 Uiso 1 1 calc R
H57B H 1.0046 0.2208 0.4727 0.259 Uiso 1 1 calc R
H57C H 0.8895 0.2189 0.3783 0.259 Uiso 1 1 calc R
O1 O 0.6787(2) 0.02220(7) 0.4493(3) 0.0634(7) Uani 1 1 d .
O2 O 1.1722(2) 0.02110(7) -0.0285(3) 0.0634(7) Uani 1 1 d .
O10 O 0.9906(3) 0.04170(8) 0.3230(4) 0.0887(10) Uani 1 1 d .
O18 O 0.4991(3) 0.04747(8) 0.7959(3) 0.0861(10) Uani 1 1 d .
Si1 Si 0.45998(12) 0.16866(3) 0.63531(15) 0.0815(5) Uani 1 1 d .
Si2 Si 0.93921(12) 0.16493(3) 0.15531(15) 0.0798(5) Uani 1 1 d .

loop_
_atom_site_aniso_label
_atom_site_aniso_U_11
_atom_site_aniso_U_22
_atom_site_aniso_U_33
_atom_site_aniso_U_23
_atom_site_aniso_U_13
_atom_site_aniso_U_12
C1 0.314(12) 0.284(12) 0.103(6) -0.023(6) -0.006(7) 0.179(10)
C3 0.0406(18) 0.053(2) 0.055(2) -0.0054(17) -0.0016(15) 0.0016(16)
C4 0.049(2) 0.066(3) 0.066(2) -0.0033(19) 0.0107(17) -0.0070(18)
C5 0.0423(18) 0.061(3) 0.056(2) -0.0061(17) -0.0019(16) 0.0008(16)
C6 0.0414(18) 0.057(2) 0.060(2) -0.0006(17) -0.0016(16) 0.0004(16)
C7 0.062(2) 0.050(2) 0.067(3) -0.0093(18) -0.0042(19) 0.0078(18)
C8 0.055(2) 0.055(3) 0.067(3) -0.0146(19) 0.0004(18) 0.0049(17)
C9 0.0420(18) 0.055(2) 0.060(2) -0.0140(17) 0.0000(16) 0.0022(16)
C11 0.0430(19) 0.057(3) 0.071(3) -0.0101(19) -0.0026(17) 0.0036(17)
C12 0.060(2) 0.064(3) 0.062(3) -0.009(2) -0.0031(19) 0.0093(19)
C13 0.049(2) 0.073(3) 0.062(2) -0.002(2) 0.0055(17) -0.0057(19)
C14 0.056(2) 0.065(3) 0.078(3) 0.004(2) 0.000(2) -0.013(2)
C15 0.0471(19) 0.059(3) 0.060(2) -0.0127(18) -0.0010(16) 0.0030(17)
C16 0.060(2) 0.052(3) 0.091(3) -0.003(2) -0.004(2) 0.0018(18)
C17 0.054(2) 0.074(3) 0.061(3) -0.015(2) -0.0037(18) 0.0088(19)
C19 0.072(3) 0.056(3) 0.071(3) 0.006(2) -0.005(2) 0.009(2)
C20 0.059(2) 0.058(3) 0.075(3) 0.0001(19) 0.001(2) -0.0049(19)
C21 0.076(3) 0.054(3) 0.073(3) 0.0002(19) 0.002(2) 0.003(2)
C22 0.056(2) 0.052(3) 0.082(3) -0.015(2) -0.003(2) 0.0096(18)
C23 0.076(3) 0.060(3) 0.082(3) -0.004(2) -0.008(2) 0.011(2)
C24 0.081(3) 0.062(3) 0.077(3) -0.008(2) 0.000(2) 0.016(2)
C25 0.099(3) 0.059(3) 0.097(4) -0.009(2) 0.001(3) 0.016(2)
C26 0.097(3) 0.082(3) 0.075(3) -0.015(2) 0.018(2) 0.026(3)
C27 0.079(3) 0.070(3) 0.093(3) -0.010(2) 0.024(2) 0.015(2)
C28 0.100(3) 0.080(4) 0.107(4) 0.016(3) 0.019(3) -0.016(3)
C29 0.105(3) 0.064(3) 0.088(3) -0.006(2) 0.010(3) 0.010(3)
C30 0.104(3) 0.064(3) 0.101(4) 0.011(2) 0.008(3) -0.011(2)
C31 0.108(4) 0.081(4) 0.147(5) -0.013(3) 0.015(4) 0.018(3)
C32 0.136(4) 0.076(4) 0.132(5) -0.012(3) 0.034(4) -0.011(3)
C35 0.144(5) 0.081(4) 0.126(5) -0.015(3) 0.052(4) 0.001(3)
C37 0.137(6) 0.179(8) 0.188(8) -0.021(6) 0.051(5) -0.014(5)
C38 0.283(11) 0.215(10) 0.098(6) 0.016(6) 0.053(7) 0.063(8)
C39 0.206(7) 0.128(6) 0.115(5) 0.003(4) 0.005(5) 0.086(5)
C40 0.252(9) 0.173(8) 0.105(6) 0.025(5) 0.052(6) -0.035(7)
C41 0.160(7) 0.164(8) 0.250(10) 0.018(7) 0.094(7) 0.013(6)
C42 0.187(6) 0.077(4) 0.189(7) -0.027(4) 0.038(5) -0.031(4)
C43 0.131(5) 0.082(4) 0.142(6) 0.018(3) 0.036(4) 0.017(3)
C44 0.111(4) 0.121(6) 0.211(8) -0.021(5) 0.001(4) 0.047(4)
C45 0.152(6) 0.111(6) 0.232(9) -0.011(5) 0.086(6) -0.022(5)
C46 0.149(6) 0.102(6) 0.261(10) 0.000(6) 0.067(6) -0.011(4)
C47 0.166(6) 0.111(5) 0.156(6) 0.020(4) 0.013(5) 0.052(4)
C49 0.340(13) 0.169(8) 0.091(5) 0.019(5) -0.007(6) -0.029(8)
C52 0.230(8) 0.096(5) 0.126(6) -0.035(4) -0.048(5) 0.040(5)
C57 0.210(7) 0.123(6) 0.180(7) -0.087(5) -0.017(6) 0.031(5)
O1 0.0703(16) 0.0602(18) 0.0603(16) -0.0027(13) 0.0089(12) 0.0094(13)
O2 0.0671(16) 0.0606(18) 0.0627(17) -0.0016(13) 0.0063(12) 0.0106(13)
O10 0.093(2) 0.083(2) 0.093(2) -0.0136(17) 0.0314(18) 0.0208(17)
O18 0.093(2) 0.086(2) 0.081(2) -0.0159(16) 0.0233(17) 0.0153(17)
Si1 0.1085(10) 0.0580(9) 0.0796(9) -0.0020(6) 0.0186(7) 0.0160(7)
Si2 0.1017(10) 0.0541(8) 0.0831(10) -0.0072(6) 0.0022(7) 0.0165(6)

loop_
_atom_type_symbol
_atom_type_description
_atom_type_scat_dispersion_real
_atom_type_scat_dispersion_imag
_atom_type_scat_source
C C 0.0033 0.0016 'International Tables Vol C Tables 4.2.6.8 and 6.1.1.4'
H H 0.0000 0.0000 'International Tables Vol C Tables 4.2.6.8 and 6.1.1.4'
O O 0.0106 0.0060 'International Tables Vol C Tables 4.2.6.8 and 6.1.1.4'
Si Si 0.0817 0.0704 'International Tables Vol C Tables 4.2.6.8 and 6.1.1.4'

loop_
_geom_angle_atom_site_label_1
_geom_angle_atom_site_label_2
_geom_angle_atom_site_label_3
_geom_angle
C15 C3 C9 123.2(3)
C15 C3 O2 116.0(3)
C9 C3 O2 120.8(3)
C20 C4 C9 120.9(3)
C6 C5 C13 117.4(4)
C6 C5 C17 121.5(4)
C13 C5 C17 121.1(3)
O1 C6 C11 116.2(3)
O1 C6 C5 120.5(3)
C11 C6 C5 123.3(4)
C19 C7 C23 119.8(4)
C19 C7 C8 120.4(4)
C23 C7 C8 119.8(4)
O10 C8 C7 122.9(4)
O10 C8 C9 122.9(4)
C7 C8 C9 114.1(3)
C3 C9 C4 117.6(3)
C3 C9 C8 121.2(3)
C4 C9 C8 121.2(3)
C16 C11 C6 116.2(3)
C16 C11 C27 123.1(4)
C6 C11 C27 120.6(4)
C21 C12 C24 119.4(4)
C21 C12 C17 120.2(4)
C24 C12 C17 120.3(4)
C14 C13 C5 121.3(4)
C13 C14 C16 118.2(4)
C13 C14 C28 121.2(4)
C16 C14 C28 120.6(4)
C22 C15 C3 117.2(3)
C22 C15 C26 122.0(4)
C3 C15 C26 120.8(4)
C11 C16 C14 123.5(4)
O18 C17 C5 123.5(4)
O18 C17 C12 122.4(4)
C5 C17 C12 114.1(3)
O2 C19 C7 125.5(4)
C4 C20 C22 118.4(4)
C4 C20 C30 121.4(4)
C22 C20 C30 120.2(4)
C12 C21 O1 125.5(4)
C15 C22 C20 122.6(4)
C25 C23 C7 179.7(5)
C29 C24 C12 178.5(5)
C23 C25 Si2 177.1(5)
C24 C29 Si1 172.2(4)
C46 C31 C44 113.1(5)
C46 C31 Si2 115.2(5)
C44 C31 Si2 112.1(4)
C37 C32 C42 110.6(5)
C37 C32 Si1 117.0(5)
C42 C32 Si1 114.1(4)
C45 C35 C40 109.0(6)
C45 C35 Si1 113.0(4)
C40 C35 Si1 112.3(5)
C1 C39 C47 120.7(6)
C1 C39 Si1 123.3(5)
C47 C39 Si1 115.6(5)
C38 C43 C41 108.7(6)
C38 C43 Si2 112.2(5)
C41 C43 Si2 113.1(5)
C49 C52 C57 116.1(7)
C49 C52 Si2 122.6(6)
C57 C52 Si2 116.3(5)
C21 O1 C6 118.2(3)
C19 O2 C3 117.9(3)
C29 Si1 C35 105.8(2)
C29 Si1 C39 109.8(3)
C35 Si1 C39 111.5(3)
C29 Si1 C32 106.1(2)
C35 Si1 C32 110.7(3)
C39 Si1 C32 112.5(4)
C25 Si2 C43 108.7(3)
C25 Si2 C52 106.8(3)
C43 Si2 C52 110.7(4)
C25 Si2 C31 106.0(2)
C43 Si2 C31 110.1(3)
C52 Si2 C31 114.2(4)

loop_
_geom_bond_atom_site_label_1
_geom_bond_atom_site_label_2
_geom_bond_distance
C1 C39 1.343(9)
C3 C15 1.380(5)
C3 C9 1.385(5)
C3 O2 1.394(4)
C4 C20 1.369(5)
C4 C9 1.412(5)
C5 C6 1.388(5)
C5 C13 1.409(5)
C5 C17 1.452(5)
C6 O1 1.382(4)
C6 C11 1.388(5)
C7 C19 1.341(5)
C7 C23 1.430(6)
C7 C8 1.448(6)
C8 O10 1.234(4)
C8 C9 1.457(5)
C11 C16 1.380(5)
C11 C27 1.506(5)
C12 C21 1.329(5)
C12 C24 1.429(6)
C12 C17 1.455(6)
C13 C14 1.372(5)
C14 C16 1.388(5)
C14 C28 1.512(6)
C15 C22 1.371(5)
C15 C26 1.509(5)
C17 O18 1.229(4)
C19 O2 1.334(4)
C20 C22 1.407(5)
C20 C30 1.503(6)
C21 O1 1.347(5)
C23 C25 1.201(6)
C24 C29 1.205(6)
C25 Si2 1.834(5)
C29 Si1 1.823(5)
C31 C46 1.476(8)
C31 C44 1.533(7)
C31 Si2 1.891(6)
C32 C37 1.493(8)
C32 C42 1.526(7)
C32 Si1 1.881(6)
C35 C45 1.505(8)
C35 C40 1.533(9)
C35 Si1 1.843(5)
C38 C43 1.504(9)
C39 C47 1.499(7)
C39 Si1 1.849(6)
C41 C43 1.567(9)
C43 Si2 1.838(6)
C49 C52 1.345(9)
C52 C57 1.499(8)
C52 Si2 1.865(6)
